data_4088661
loop_
_publ_author_name
'Wang, Chunhong'
'Xiang, Li'
'Leng, Xuebing'
'Chen, Yaofeng'

_publ_section_title
;
 Synthesis and Structure of Silicon-Bridged Boratabenzene Fluorenyl
 Rare-Earth Metal Complexes
;
_journal_issue 11
_journal_name_full Organometallics
_journal_page_first 1995
_journal_paper_doi 10.1021/acs.organomet.6b00282
_journal_volume 35
_journal_year 2016
_chemical_formula_moiety 'C28 H36 B I La N O Si'
_chemical_formula_sum 'C28 H36 B I La N O Si'
_chemical_formula_weight 707.29
_space_group_crystal_system triclinic
_space_group_IT_number 2
_space_group_name_Hall '-P 1'
_space_group_name_H-M_alt 'P -1'
_atom_sites_solution_hydrogens geom
_audit_creation_date 2016-03-30
_audit_creation_method
;
Olex2 1.2
(compiled 2016.02.19 svn.r3266 for OlexSys, GUI svn.r5155)
;
_cell_angle_alpha 102.3620(10)
_cell_angle_beta 103.9670(10)
_cell_angle_gamma 108.2410(10)
_cell_formula_units_Z 2
_cell_length_a 9.2580(5)
_cell_length_b 11.3088(7)
_cell_length_c 15.0949(9)
_cell_measurement_reflns_used 8377
_cell_measurement_temperature 133(2)
_cell_measurement_theta_max 30.529
_cell_measurement_theta_min 2.456
_cell_volume 1382.80(14)
_computing_cell_refinement 'SAINT v7.68A (Bruker, 2009)'
_computing_data_reduction 'SAINT v7.68A (Bruker, 2009)'
_computing_molecular_graphics 'Olex2 (Dolomanov et al., 2009)'
_computing_publication_material 'Olex2 (Dolomanov et al., 2009)'
_computing_structure_refinement 'ShelXL (Sheldrick, 2015)'
_diffrn_ambient_temperature 133.15
_diffrn_measured_fraction_theta_full 0.993
_diffrn_measured_fraction_theta_max 0.986
_diffrn_measurement_device_type 'Bruker APEX-II CCD'
_diffrn_measurement_method '\f and \w scans'
_diffrn_radiation_monochromator graphite
_diffrn_radiation_type MoK\a
_diffrn_radiation_wavelength 0.71073
_diffrn_reflns_av_R_equivalents 0.0132
_diffrn_reflns_av_unetI/netI 0.0241
_diffrn_reflns_Laue_measured_fraction_full 0.993
_diffrn_reflns_Laue_measured_fraction_max 0.986
_diffrn_reflns_limit_h_max 13
_diffrn_reflns_limit_h_min -13
_diffrn_reflns_limit_k_max 16
_diffrn_reflns_limit_k_min -15
_diffrn_reflns_limit_l_max 11
_diffrn_reflns_limit_l_min -21
_diffrn_reflns_number 13657
_diffrn_reflns_point_group_measured_fraction_full 0.993
_diffrn_reflns_point_group_measured_fraction_max 0.986
_diffrn_reflns_theta_full 25.242
_diffrn_reflns_theta_max 30.528
_diffrn_reflns_theta_min 1.997
_diffrn_standards_number 0
_exptl_absorpt_coefficient_mu 2.725
_exptl_absorpt_correction_T_max 0.7461
_exptl_absorpt_correction_T_min 0.6659
_exptl_absorpt_correction_type multi-scan
_exptl_absorpt_process_details
'SADABS-2008/1 (Bruker,2008) was used for absorption correction. wR2(int) was 0.0436 before and 0.0256 after correction. The Ratio of minimum to maximum transmission is 0.8925. The \l/2 correction factor is 0.0015.'
_exptl_crystal_colour yellow
_exptl_crystal_colour_primary yellow
_exptl_crystal_density_diffrn 1.699
_exptl_crystal_description block
_exptl_crystal_F_000 696
_exptl_crystal_size_max 0.25
_exptl_crystal_size_mid 0.2
_exptl_crystal_size_min 0.15
_refine_diff_density_max 0.814
_refine_diff_density_min -0.920
_refine_diff_density_rms 0.077
_refine_ls_extinction_method none
_refine_ls_goodness_of_fit_ref 1.036
_refine_ls_hydrogen_treatment constr
_refine_ls_matrix_type full
_refine_ls_number_parameters 311
_refine_ls_number_reflns 8336
_refine_ls_number_restraints 1
_refine_ls_restrained_S_all 1.036
_refine_ls_R_factor_all 0.0233
_refine_ls_R_factor_gt 0.0191
_refine_ls_shift/su_max 0.003
_refine_ls_shift/su_mean 0.000
_refine_ls_structure_factor_coef Fsqd
_refine_ls_weighting_details 'w=1/[\s^2^(Fo^2^)+(0.0199P)^2^+0.5102P] where P=(Fo^2^+2Fc^2^)/3'
_refine_ls_weighting_scheme calc
_refine_ls_wR_factor_gt 0.0450
_refine_ls_wR_factor_ref 0.0466
_reflns_Friedel_coverage 0.000
_reflns_number_gt 7493
_reflns_number_total 8336
_reflns_threshold_expression 'I > 2\s(I)'
_cod_data_source_file om6b00282_si_002.cif
_cod_data_source_block 7
_cod_database_code 4088661
_shelx_space_group_comment
;
The symmetry employed for this shelxl refinement is uniquely defined
by the following loop, which should always be used as a source of
symmetry information in preference to the above space-group names.
They are only intended as comments.
;
_shelx_estimated_absorpt_t_max 0.685
_shelx_estimated_absorpt_t_min 0.549
_olex2_refinement_description
;
1. Fixed Uiso
 At 1.2 times of:
  All C(H) groups, All C(H,H) groups
 At 1.5 times of:
  All C(H,H,H) groups
2. Rigid bond restraints
 N1, B1
 with sigma for 1-2 distances of 0.001 and sigma for 1-3 distances of 0.001
3.a Ternary CH refined with riding coordinates:
 C2(H2), C1(H1), C5(H5), C4(H4)
3.b Secondary CH2 refined with riding coordinates:
 C23(H23A,H23B), C21(H21A,H21B), C25(H25A,H25B), C26(H26A,H26B), C27(H27A,
 H27B), C28(H28A,H28B)
3.c Aromatic/amide H refined with riding coordinates:
 C18(H18), C17(H17), C16(H16), C15(H15), C14(H14), C13(H13), C12(H12), C11(H11)
3.d Idealised Me refined as rotating group:
 C20(H20A,H20B,H20C), C19(H19A,H19B,H19C), C24(H24A,H24B,H24C), C22(H22A,H22B,
 H22C)
;
_shelx_shelxl_version_number 2014/7
_olex2_submission_special_instructions 'No special instructions were received'

loop_
_space_group_symop_operation_xyz
'x, y, z'
'-x, -y, -z'

loop_
_atom_site_label
_atom_site_type_symbol
_atom_site_fract_x
_atom_site_fract_y
_atom_site_fract_z
_atom_site_U_iso_or_equiv
_atom_site_adp_type
_atom_site_occupancy
_atom_site_site_symmetry_order
_atom_site_calc_flag
_atom_site_refinement_flags_posn
_atom_site_refinement_flags_adp
La1 La 0.91993(2) 0.21362(2) 0.25329(2) 0.01423(3) Uani 1 1 d . .
I1 I 1.21807(2) 0.25414(2) 0.42316(2) 0.02526(3) Uani 1 1 d . .
Si1 Si 0.93095(5) 0.28843(4) 0.04135(3) 0.01620(8) Uani 1 1 d . .
O1 O 0.71183(16) 0.11345(14) 0.32407(10) 0.0254(3) Uani 1 1 d . .
N1 N 0.83035(17) -0.18148(14) 0.20581(10) 0.0188(3) Uani 1 1 d . U
C3 C 0.8964(2) 0.12762(15) 0.06506(12) 0.0167(3) Uani 1 1 d . .
C6 C 0.93414(19) 0.39245(16) 0.15718(12) 0.0160(3) Uani 1 1 d . .
C10 C 0.7942(2) 0.38071(16) 0.18693(12) 0.0178(3) Uani 1 1 d . .
C18 C 0.6263(2) 0.30812(18) 0.13676(14) 0.0239(4) Uani 1 1 d . .
H18 H 0.5896 0.2577 0.0709 0.029 Uiso 1 1 calc R .
C17 C 0.5176(2) 0.3115(2) 0.18442(17) 0.0314(4) Uani 1 1 d . .
H17 H 0.4059 0.2636 0.1502 0.038 Uiso 1 1 calc R .
C16 C 0.5666(3) 0.3836(2) 0.28227(17) 0.0330(5) Uani 1 1 d . .
H16 H 0.4879 0.3859 0.3123 0.040 Uiso 1 1 calc R .
C15 C 0.7278(3) 0.4509(2) 0.33470(15) 0.0279(4) Uani 1 1 d . .
H15 H 0.7611 0.4986 0.4010 0.034 Uiso 1 1 calc R .
C9 C 0.8430(2) 0.44772(17) 0.28839(13) 0.0196(3) Uani 1 1 d . .
C8 C 1.0163(2) 0.50352(16) 0.32425(12) 0.0190(3) Uani 1 1 d . .
C14 C 1.1279(2) 0.57833(17) 0.41730(13) 0.0245(4) Uani 1 1 d . .
H14 H 1.0909 0.5981 0.4700 0.029 Uiso 1 1 calc R .
C13 C 1.2899(2) 0.62215(18) 0.43097(14) 0.0276(4) Uani 1 1 d . .
H13 H 1.3654 0.6729 0.4933 0.033 Uiso 1 1 calc R .
C12 C 1.3451(2) 0.59229(18) 0.35320(14) 0.0260(4) Uani 1 1 d . .
H12 H 1.4579 0.6238 0.3642 0.031 Uiso 1 1 calc R .
C11 C 1.2405(2) 0.51879(17) 0.26175(13) 0.0210(3) Uani 1 1 d . .
H11 H 1.2812 0.4992 0.2107 0.025 Uiso 1 1 calc R .
C7 C 1.07104(19) 0.47225(15) 0.24395(12) 0.0164(3) Uani 1 1 d . .
C20 C 1.1248(2) 0.34822(18) 0.01705(13) 0.0229(3) Uani 1 1 d . .
H20A H 1.2127 0.3515 0.0702 0.034 Uiso 1 1 calc GR .
H20B H 1.1463 0.4362 0.0111 0.034 Uiso 1 1 calc GR .
H20C H 1.1174 0.2884 -0.0429 0.034 Uiso 1 1 calc GR .
C19 C 0.7654(2) 0.27073(19) -0.06669(13) 0.0258(4) Uani 1 1 d . .
H19A H 0.8068 0.3364 -0.0970 0.039 Uiso 1 1 calc GR .
H19B H 0.6768 0.2839 -0.0469 0.039 Uiso 1 1 calc GR .
H19C H 0.7260 0.1827 -0.1127 0.039 Uiso 1 1 calc GR .
C2 C 0.74055(19) 0.04639(16) 0.06149(12) 0.0181(3) Uani 1 1 d . .
H2 H 0.6452 0.0612 0.0258 0.022 Uiso 1 1 calc R .
C1 C 0.7133(2) -0.04838(16) 0.10772(12) 0.0185(3) Uani 1 1 d . .
H1 H 0.6018 -0.0947 0.1075 0.022 Uiso 1 1 calc R .
B1 B 0.8521(2) -0.08186(17) 0.16045(13) 0.0167(3) Uani 1 1 d . U
C5 C 1.0172(2) 0.00752(16) 0.16119(12) 0.0180(3) Uani 1 1 d . .
H5 H 1.1174 -0.0012 0.1970 0.022 Uiso 1 1 calc R .
C4 C 1.0291(2) 0.09967(16) 0.11289(12) 0.0178(3) Uani 1 1 d . .
H4 H 1.1383 0.1509 0.1121 0.021 Uiso 1 1 calc R .
C23 C 0.6715(2) -0.26522(17) 0.20305(13) 0.0220(3) Uani 1 1 d . .
H23A H 0.6031 -0.2134 0.2051 0.026 Uiso 1 1 calc R .
H23B H 0.6840 -0.2942 0.2609 0.026 Uiso 1 1 calc R .
C24 C 0.5873(2) -0.38540(18) 0.11359(15) 0.0279(4) Uani 1 1 d . .
H24A H 0.5714 -0.3573 0.0561 0.042 Uiso 1 1 calc GR .
H24B H 0.4824 -0.4385 0.1155 0.042 Uiso 1 1 calc GR .
H24C H 0.6539 -0.4377 0.1116 0.042 Uiso 1 1 calc GR .
C21 C 0.9616(2) -0.21983(17) 0.24826(13) 0.0223(3) Uani 1 1 d . .
H21A H 1.0501 -0.1887 0.2224 0.027 Uiso 1 1 calc R .
H21B H 0.9218 -0.3167 0.2290 0.027 Uiso 1 1 calc R .
C22 C 1.0275(3) -0.1649(2) 0.35731(14) 0.0296(4) Uani 1 1 d . .
H22A H 1.0646 -0.0690 0.3770 0.044 Uiso 1 1 calc GR .
H22B H 1.1181 -0.1898 0.3817 0.044 Uiso 1 1 calc GR .
H22C H 0.9424 -0.2003 0.3836 0.044 Uiso 1 1 calc GR .
C25 C 0.5362(2) 0.0741(2) 0.29368(16) 0.0307(4) Uani 1 1 d . .
H25A H 0.4891 0.0416 0.2226 0.037 Uiso 1 1 calc R .
H25B H 0.5078 0.1492 0.3183 0.037 Uiso 1 1 calc R .
C26 C 0.4746(2) -0.0337(2) 0.33566(14) 0.0280(4) Uani 1 1 d . .
H26A H 0.4483 -0.1210 0.2906 0.034 Uiso 1 1 calc R .
H26B H 0.3778 -0.0321 0.3521 0.034 Uiso 1 1 calc R .
C27 C 0.6162(2) 0.0000(2) 0.42535(14) 0.0288(4) Uani 1 1 d . .
H27A H 0.6194 0.0699 0.4789 0.035 Uiso 1 1 calc R .
H27B H 0.6116 -0.0781 0.4461 0.035 Uiso 1 1 calc R .
C28 C 0.7596(2) 0.0467(2) 0.39226(14) 0.0270(4) Uani 1 1 d . .
H28A H 0.8567 0.1079 0.4472 0.032 Uiso 1 1 calc R .
H28B H 0.7825 -0.0282 0.3606 0.032 Uiso 1 1 calc R .

loop_
_atom_site_aniso_label
_atom_site_aniso_U_11
_atom_site_aniso_U_22
_atom_site_aniso_U_33
_atom_site_aniso_U_23
_atom_site_aniso_U_13
_atom_site_aniso_U_12
La1 0.01403(4) 0.01380(4) 0.01403(4) 0.00524(3) 0.00407(3) 0.00415(3)
I1 0.02043(6) 0.02458(6) 0.02292(6) 0.00653(4) -0.00159(4) 0.00578(4)
Si1 0.0158(2) 0.01535(19) 0.0156(2) 0.00566(16) 0.00394(16) 0.00395(16)
O1 0.0216(6) 0.0310(7) 0.0253(7) 0.0136(5) 0.0113(5) 0.0065(5)
N1 0.0189(7) 0.0179(6) 0.0194(7) 0.0078(5) 0.0058(5) 0.0060(5)
C3 0.0180(7) 0.0152(7) 0.0154(7) 0.0041(6) 0.0055(6) 0.0049(6)
C6 0.0150(7) 0.0166(7) 0.0162(7) 0.0062(6) 0.0039(6) 0.0059(6)
C10 0.0166(7) 0.0174(7) 0.0221(8) 0.0093(6) 0.0067(6) 0.0076(6)
C18 0.0169(8) 0.0257(8) 0.0312(10) 0.0142(7) 0.0055(7) 0.0092(7)
C17 0.0171(8) 0.0378(11) 0.0491(13) 0.0255(10) 0.0131(8) 0.0137(8)
C16 0.0324(10) 0.0400(11) 0.0504(13) 0.0272(10) 0.0283(10) 0.0248(9)
C15 0.0373(10) 0.0298(9) 0.0347(10) 0.0177(8) 0.0225(9) 0.0231(9)
C9 0.0236(8) 0.0196(7) 0.0219(8) 0.0092(6) 0.0102(7) 0.0127(7)
C8 0.0237(8) 0.0151(7) 0.0197(8) 0.0056(6) 0.0068(6) 0.0095(6)
C14 0.0352(10) 0.0189(8) 0.0192(8) 0.0043(6) 0.0074(7) 0.0127(7)
C13 0.0325(10) 0.0177(8) 0.0214(9) 0.0011(7) -0.0018(7) 0.0066(7)
C12 0.0187(8) 0.0214(8) 0.0289(10) 0.0062(7) 0.0001(7) 0.0034(7)
C11 0.0163(7) 0.0195(8) 0.0231(8) 0.0060(6) 0.0049(6) 0.0035(6)
C7 0.0175(7) 0.0132(7) 0.0180(7) 0.0056(6) 0.0043(6) 0.0058(6)
C20 0.0250(9) 0.0203(8) 0.0225(8) 0.0067(7) 0.0114(7) 0.0050(7)
C19 0.0261(9) 0.0258(9) 0.0201(8) 0.0092(7) 0.0007(7) 0.0071(7)
C2 0.0124(7) 0.0175(7) 0.0193(8) 0.0061(6) 0.0004(6) 0.0028(6)
C1 0.0142(7) 0.0157(7) 0.0208(8) 0.0051(6) 0.0025(6) 0.0024(6)
B1 0.0178(8) 0.0128(7) 0.0168(8) 0.0027(6) 0.0042(6) 0.0048(6)
C5 0.0164(7) 0.0174(7) 0.0199(8) 0.0049(6) 0.0050(6) 0.0075(6)
C4 0.0164(7) 0.0159(7) 0.0202(8) 0.0046(6) 0.0074(6) 0.0050(6)
C23 0.0227(8) 0.0214(8) 0.0235(8) 0.0108(7) 0.0102(7) 0.0060(7)
C24 0.0228(9) 0.0197(8) 0.0355(11) 0.0069(7) 0.0077(8) 0.0033(7)
C21 0.0251(9) 0.0204(8) 0.0227(8) 0.0099(6) 0.0058(7) 0.0098(7)
C22 0.0305(10) 0.0290(9) 0.0240(9) 0.0076(7) 0.0006(8) 0.0113(8)
C25 0.0232(9) 0.0400(11) 0.0345(11) 0.0201(9) 0.0117(8) 0.0122(8)
C26 0.0203(9) 0.0324(10) 0.0280(10) 0.0112(8) 0.0088(7) 0.0044(7)
C27 0.0262(9) 0.0364(10) 0.0246(9) 0.0154(8) 0.0111(8) 0.0072(8)
C28 0.0245(9) 0.0366(10) 0.0216(9) 0.0134(8) 0.0087(7) 0.0103(8)

loop_
_atom_type_symbol
_atom_type_description
_atom_type_scat_dispersion_real
_atom_type_scat_dispersion_imag
_atom_type_scat_source
C C 0.0033 0.0016 'International Tables Vol C Tables 4.2.6.8 and 6.1.1.4'
H H 0.0000 0.0000 'International Tables Vol C Tables 4.2.6.8 and 6.1.1.4'
N N 0.0061 0.0033 'International Tables Vol C Tables 4.2.6.8 and 6.1.1.4'
Si Si 0.0817 0.0704 'International Tables Vol C Tables 4.2.6.8 and 6.1.1.4'
I I -0.4742 1.8119 'International Tables Vol C Tables 4.2.6.8 and 6.1.1.4'
La La -0.2871 2.4523 'International Tables Vol C Tables 4.2.6.8 and 6.1.1.4'
B B 0.0013 0.0007 'International Tables Vol C Tables 4.2.6.8 and 6.1.1.4'
O O 0.0106 0.0060 'International Tables Vol C Tables 4.2.6.8 and 6.1.1.4'

loop_
_geom_angle_atom_site_label_1
_geom_angle_atom_site_label_2
_geom_angle_atom_site_label_3
_geom_angle
O1 La1 I1 96.21(3)
O1 La1 C3 124.85(5)
O1 La1 C6 129.67(5)
O1 La1 C10 99.03(5)
O1 La1 C9 88.15(5)
O1 La1 C8 107.24(5)
O1 La1 C7 134.33(5)
O1 La1 C2 95.38(5)
O1 La1 C1 75.71(5)
O1 La1 C5 108.52(5)
O1 La1 C4 131.30(5)
C3 La1 I1 122.94(3)
C3 La1 C10 81.37(5)
C3 La1 C9 109.77(5)
C3 La1 C8 111.97(5)
C3 La1 C7 85.77(5)
C3 La1 C2 29.61(5)
C3 La1 C1 51.50(5)
C3 La1 C5 51.88(5)
C3 La1 C4 29.91(5)
C6 La1 I1 120.37(3)
C6 La1 C3 64.06(5)
C6 La1 C10 30.71(5)
C6 La1 C9 49.56(5)
C6 La1 C8 48.94(5)
C6 La1 C7 29.99(5)
C6 La1 C2 79.09(5)
C6 La1 C1 106.41(5)
C6 La1 C5 110.54(5)
C6 La1 C4 82.81(5)
C10 La1 I1 133.90(4)
C10 La1 C9 29.23(5)
C10 La1 C8 47.51(5)
C10 La1 C7 48.19(5)
C10 La1 C2 81.88(5)
C10 La1 C1 103.72(5)
C10 La1 C5 133.21(5)
C10 La1 C4 107.58(5)
C9 La1 I1 109.21(4)
C9 La1 C8 28.14(5)
C9 La1 C1 127.16(5)
C9 La1 C5 160.08(5)
C8 La1 I1 86.42(3)
C8 La1 C1 151.15(5)
C7 La1 I1 91.61(3)
C7 La1 C9 47.17(5)
C7 La1 C8 28.42(5)
C7 La1 C1 134.66(5)
C7 La1 C5 117.14(5)
C2 La1 I1 139.42(3)
C2 La1 C9 109.91(5)
C2 La1 C8 126.39(5)
C2 La1 C7 107.25(5)
C2 La1 C1 27.49(5)
C2 La1 C5 58.99(5)
C1 La1 I1 122.19(3)
C5 La1 I1 80.46(3)
C5 La1 C8 142.95(5)
C5 La1 C1 51.05(5)
C4 La1 I1 93.72(3)
C4 La1 C9 132.37(5)
C4 La1 C8 120.91(5)
C4 La1 C7 92.70(5)
C4 La1 C2 50.93(5)
C4 La1 C1 58.94(5)
C4 La1 C5 27.73(5)
C3 Si1 La1 50.79(5)
C3 Si1 C6 100.92(7)
C3 Si1 C19 110.61(8)
C6 Si1 La1 50.46(5)
C20 Si1 La1 120.98(6)
C20 Si1 C3 110.51(8)
C20 Si1 C6 113.17(8)
C20 Si1 C19 107.67(9)
C19 Si1 La1 131.25(7)
C19 Si1 C6 113.88(8)
C25 O1 La1 132.80(11)
C28 O1 La1 115.69(10)
C28 O1 C25 109.03(14)
B1 N1 C23 122.66(14)
B1 N1 C21 122.79(15)
C23 N1 C21 114.11(14)
Si1 C3 La1 97.10(6)
C2 C3 La1 79.60(10)
C2 C3 Si1 120.79(12)
C2 C3 C4 116.31(15)
C4 C3 La1 77.86(9)
C4 C3 Si1 120.60(12)
Si1 C6 La1 97.41(6)
C10 C6 La1 75.77(9)
C10 C6 Si1 124.80(12)
C10 C6 C7 104.65(14)
C7 C6 La1 80.79(9)
C7 C6 Si1 128.66(12)
C6 C10 La1 73.52(9)
C18 C10 La1 107.52(11)
C18 C10 C6 131.77(16)
C18 C10 C9 117.55(16)
C9 C10 La1 82.21(9)
C9 C10 C6 110.42(14)
C10 C18 H18 120.2
C17 C18 C10 119.52(18)
C17 C18 H18 120.2
C18 C17 H17 118.9
C18 C17 C16 122.20(18)
C16 C17 H17 118.9
C17 C16 H16 119.8
C15 C16 C17 120.36(18)
C15 C16 H16 119.8
C16 C15 H15 120.5
C16 C15 C9 118.95(19)
C9 C15 H15 120.5
C10 C9 La1 68.56(9)
C15 C9 La1 118.47(12)
C15 C9 C10 121.20(17)
C15 C9 C8 131.51(17)
C8 C9 La1 78.13(9)
C8 C9 C10 107.28(14)
C9 C8 La1 73.73(9)
C9 C8 C7 107.40(14)
C14 C8 La1 120.70(11)
C14 C8 C9 131.87(17)
C14 C8 C7 120.72(16)
C7 C8 La1 71.48(9)
C8 C14 H14 120.2
C13 C14 C8 119.53(17)
C13 C14 H14 120.2
C14 C13 H13 119.8
C14 C13 C12 120.36(17)
C12 C13 H13 119.8
C13 C12 H12 119.0
C11 C12 C13 121.93(18)
C11 C12 H12 119.0
C12 C11 H11 120.2
C12 C11 C7 119.68(17)
C7 C11 H11 120.2
C6 C7 La1 69.22(9)
C8 C7 La1 80.10(10)
C8 C7 C6 110.20(14)
C11 C7 La1 116.73(11)
C11 C7 C6 132.00(15)
C11 C7 C8 117.78(15)
Si1 C20 H20A 109.5
Si1 C20 H20B 109.5
Si1 C20 H20C 109.5
H20A C20 H20B 109.5
H20A C20 H20C 109.5
H20B C20 H20C 109.5
Si1 C19 H19A 109.5
Si1 C19 H19B 109.5
Si1 C19 H19C 109.5
H19A C19 H19B 109.5
H19A C19 H19C 109.5
H19B C19 H19C 109.5
La1 C2 H2 117.8
C3 C2 La1 70.79(9)
C3 C2 H2 117.8
C1 C2 La1 81.87(10)
C1 C2 C3 124.27(15)
C1 C2 H2 117.8
La1 C1 H1 119.4
C2 C1 La1 70.64(9)
C2 C1 H1 119.4
C2 C1 B1 121.21(15)
B1 C1 La1 80.67(9)
B1 C1 H1 119.4
N1 B1 La1 127.05(11)
N1 B1 C1 123.63(15)
N1 B1 C5 124.14(15)
C1 B1 La1 70.28(9)
C1 B1 C5 112.20(15)
C5 B1 La1 69.04(8)
La1 C5 H5 119.5
B1 C5 La1 81.76(9)
B1 C5 H5 119.5
C4 C5 La1 70.16(9)
C4 C5 B1 121.09(15)
C4 C5 H5 119.5
La1 C4 H4 117.7
C3 C4 La1 72.23(9)
C3 C4 H4 117.7
C5 C4 La1 82.10(10)
C5 C4 C3 124.56(15)
C5 C4 H4 117.7
N1 C23 H23A 109.1
N1 C23 H23B 109.1
N1 C23 C24 112.69(15)
H23A C23 H23B 107.8
C24 C23 H23A 109.1
C24 C23 H23B 109.1
C23 C24 H24A 109.5
C23 C24 H24B 109.5
C23 C24 H24C 109.5
H24A C24 H24B 109.5
H24A C24 H24C 109.5
H24B C24 H24C 109.5
N1 C21 H21A 109.0
N1 C21 H21B 109.0
N1 C21 C22 112.83(15)
H21A C21 H21B 107.8
C22 C21 H21A 109.0
C22 C21 H21B 109.0
C21 C22 H22A 109.5
C21 C22 H22B 109.5
C21 C22 H22C 109.5
H22A C22 H22B 109.5
H22A C22 H22C 109.5
H22B C22 H22C 109.5
O1 C25 H25A 110.6
O1 C25 H25B 110.6
O1 C25 C26 105.88(15)
H25A C25 H25B 108.7
C26 C25 H25A 110.6
C26 C25 H25B 110.6
C25 C26 H26A 111.2
C25 C26 H26B 111.2
C25 C26 C27 102.63(16)
H26A C26 H26B 109.2
C27 C26 H26A 111.2
C27 C26 H26B 111.2
C26 C27 H27A 111.2
C26 C27 H27B 111.2
H27A C27 H27B 109.2
C28 C27 C26 102.63(15)
C28 C27 H27A 111.2
C28 C27 H27B 111.2
O1 C28 C27 104.66(15)
O1 C28 H28A 110.8
O1 C28 H28B 110.8
C27 C28 H28A 110.8
C27 C28 H28B 110.8
H28A C28 H28B 108.9

loop_
_geom_bond_atom_site_label_1
_geom_bond_atom_site_label_2
_geom_bond_distance
La1 I1 3.1132(2)
La1 O1 2.5065(13)
La1 C3 2.7298(16)
La1 C6 2.7191(16)
La1 C10 2.7485(16)
La1 C9 2.9256(16)
La1 C8 2.9826(16)
La1 C7 2.8708(16)
La1 C2 2.8434(16)
La1 C1 2.9835(16)
La1 C5 2.9509(16)
La1 C4 2.8024(16)
Si1 C3 1.8728(17)
Si1 C6 1.8747(17)
Si1 C20 1.8648(18)
Si1 C19 1.8736(18)
O1 C25 1.467(2)
O1 C28 1.465(2)
N1 B1 1.426(2)
N1 C23 1.464(2)
N1 C21 1.466(2)
C3 C2 1.428(2)
C3 C4 1.429(2)
C6 C10 1.448(2)
C6 C7 1.454(2)
C10 C18 1.425(2)
C10 C9 1.442(2)
C18 H18 0.9500
C18 C17 1.376(3)
C17 H17 0.9500
C17 C16 1.408(3)
C16 H16 0.9500
C16 C15 1.376(3)
C15 H15 0.9500
C15 C9 1.415(2)
C9 C8 1.437(2)
C8 C14 1.414(2)
C8 C7 1.441(2)
C14 H14 0.9500
C14 C13 1.371(3)
C13 H13 0.9500
C13 C12 1.407(3)
C12 H12 0.9500
C12 C11 1.376(2)
C11 H11 0.9500
C11 C7 1.425(2)
C20 H20A 0.9800
C20 H20B 0.9800
C20 H20C 0.9800
C19 H19A 0.9800
C19 H19B 0.9800
C19 H19C 0.9800
C2 H2 1.0000
C2 C1 1.391(2)
C1 H1 1.0000
C1 B1 1.539(2)
B1 C5 1.542(2)
C5 H5 1.0000
C5 C4 1.386(2)
C4 H4 1.0000
C23 H23A 0.9900
C23 H23B 0.9900
C23 C24 1.523(3)
C24 H24A 0.9800
C24 H24B 0.9800
C24 H24C 0.9800
C21 H21A 0.9900
C21 H21B 0.9900
C21 C22 1.519(3)
C22 H22A 0.9800
C22 H22B 0.9800
C22 H22C 0.9800
C25 H25A 0.9900
C25 H25B 0.9900
C25 C26 1.511(3)
C26 H26A 0.9900
C26 H26B 0.9900
C26 C27 1.519(3)
C27 H27A 0.9900
C27 H27B 0.9900
C27 C28 1.511(3)
C28 H28A 0.9900
C28 H28B 0.9900

loop_
_geom_torsion_atom_site_label_1
_geom_torsion_atom_site_label_2
_geom_torsion_atom_site_label_3
_geom_torsion_atom_site_label_4
_geom_torsion
La1 Si1 C3 C2 82.10(13)
La1 Si1 C3 C4 -80.06(13)
La1 Si1 C6 C10 -77.79(14)
La1 Si1 C6 C7 84.12(15)
La1 O1 C25 C26 153.45(13)
La1 O1 C28 C27 178.40(12)
La1 C3 C2 C1 -65.25(16)
La1 C3 C4 C5 66.68(15)
La1 C6 C10 C18 -99.02(19)
La1 C6 C10 C9 74.88(12)
La1 C6 C7 C8 -70.39(12)
La1 C6 C7 C11 107.79(18)
La1 C10 C18 C17 94.52(17)
La1 C10 C9 C15 -111.15(16)
La1 C10 C9 C8 69.30(12)
La1 C9 C8 C14 -116.92(19)
La1 C9 C8 C7 64.01(11)
La1 C8 C14 C13 85.99(19)
La1 C8 C7 C6 63.39(11)
La1 C8 C7 C11 -115.09(14)
La1 C2 C1 B1 -65.55(15)
La1 C1 B1 N1 122.02(16)
La1 C1 B1 C5 -56.17(12)
La1 B1 C5 C4 -60.81(14)
La1 C5 C4 C3 -61.99(14)
Si1 C3 C2 La1 -92.12(11)
Si1 C3 C2 C1 -157.37(14)
Si1 C3 C4 La1 91.13(11)
Si1 C3 C4 C5 157.81(13)
Si1 C6 C10 La1 89.19(12)
Si1 C6 C10 C18 -9.8(3)
Si1 C6 C10 C9 164.06(12)
Si1 C6 C7 La1 -92.16(13)
Si1 C6 C7 C8 -162.56(12)
Si1 C6 C7 C11 15.6(3)
O1 C25 C26 C27 28.6(2)
N1 B1 C5 La1 -121.32(16)
N1 B1 C5 C4 177.88(15)
C3 Si1 C6 La1 6.20(7)
C3 Si1 C6 C10 -71.59(15)
C3 Si1 C6 C7 90.31(16)
C3 C2 C1 La1 60.03(15)
C3 C2 C1 B1 -5.5(3)
C6 Si1 C3 La1 -6.17(7)
C6 Si1 C3 C2 75.93(14)
C6 Si1 C3 C4 -86.23(14)
C6 C10 C18 C17 177.81(18)
C6 C10 C9 La1 -69.12(11)
C6 C10 C9 C15 179.73(16)
C6 C10 C9 C8 0.18(19)
C10 C6 C7 La1 72.55(11)
C10 C6 C7 C8 2.16(18)
C10 C6 C7 C11 -179.65(17)
C10 C18 C17 C16 -0.7(3)
C10 C9 C8 La1 -62.84(11)
C10 C9 C8 C14 -179.75(17)
C10 C9 C8 C7 1.17(18)
C18 C10 C9 La1 105.75(15)
C18 C10 C9 C15 -5.4(2)
C18 C10 C9 C8 175.04(15)
C18 C17 C16 C15 -2.0(3)
C17 C16 C15 C9 0.8(3)
C16 C15 C9 La1 -78.0(2)
C16 C15 C9 C10 2.9(3)
C16 C15 C9 C8 -177.70(18)
C15 C9 C8 La1 117.7(2)
C15 C9 C8 C14 0.8(3)
C15 C9 C8 C7 -178.32(18)
C9 C10 C18 C17 4.3(2)
C9 C8 C14 C13 -178.57(18)
C9 C8 C7 La1 -65.50(12)
C9 C8 C7 C6 -2.12(18)
C9 C8 C7 C11 179.41(15)
C8 C14 C13 C12 -0.4(3)
C14 C8 C7 La1 115.30(15)
C14 C8 C7 C6 178.68(15)
C14 C8 C7 C11 0.2(2)
C14 C13 C12 C11 -0.2(3)
C13 C12 C11 C7 0.8(3)
C12 C11 C7 La1 -93.52(17)
C12 C11 C7 C6 -178.87(17)
C12 C11 C7 C8 -0.8(2)
C7 C6 C10 La1 -76.30(10)
C7 C6 C10 C18 -175.31(18)
C7 C6 C10 C9 -1.42(18)
C7 C8 C14 C13 0.4(3)
C20 Si1 C3 La1 113.83(7)
C20 Si1 C3 C2 -164.06(13)
C20 Si1 C3 C4 33.77(16)
C20 Si1 C6 La1 -111.88(8)
C20 Si1 C6 C10 170.33(14)
C20 Si1 C6 C7 -27.76(18)
C19 Si1 C3 La1 -127.03(8)
C19 Si1 C3 C2 -44.93(16)
C19 Si1 C3 C4 152.90(13)
C19 Si1 C6 La1 124.71(8)
C19 Si1 C6 C10 46.92(17)
C19 Si1 C6 C7 -151.17(15)
C2 C3 C4 La1 -71.80(13)
C2 C3 C4 C5 -5.1(2)
C2 C1 B1 La1 60.50(14)
C2 C1 B1 N1 -177.47(16)
C2 C1 B1 C5 4.3(2)
C1 B1 C5 La1 56.87(12)
C1 B1 C5 C4 -3.9(2)
B1 N1 C23 C24 86.2(2)
B1 N1 C21 C22 103.37(19)
B1 C5 C4 La1 66.70(14)
B1 C5 C4 C3 4.7(3)
C4 C3 C2 La1 70.78(13)
C4 C3 C2 C1 5.5(2)
C23 N1 B1 La1 92.15(18)
C23 N1 B1 C1 2.5(3)
C23 N1 B1 C5 -179.55(15)
C23 N1 C21 C22 -84.03(19)
C21 N1 B1 La1 -95.88(17)
C21 N1 B1 C1 174.45(15)
C21 N1 B1 C5 -7.6(3)
C21 N1 C23 C24 -86.43(19)
C25 O1 C28 C27 -17.1(2)
C25 C26 C27 C28 -38.5(2)
C26 C27 C28 O1 34.5(2)
C28 O1 C25 C26 -7.3(2)
